data_4501650
loop_
_publ_author_name
'Li, Cheng-Peng'
'Zhao, Xiao-Hu'
'Chen, Xu-Dong'
'Yu, Qian'
'Du, Miao'

_publ_section_title
;
 Metal-Involved Solvothermal Interconversions of Pyrazinyl Substituted
 Azole Derivatives: Controllability and Mechanism
;
_journal_issue 12
_journal_name_full 'Crystal Growth &amp; Design'
_journal_page_first 5034
_journal_paper_doi 10.1021/cg100200b
_journal_volume 10
_journal_year 2010
_chemical_formula_sum 'C10 H8 N8'
_chemical_formula_weight 240.24
_chemical_name_systematic
; 
 ? 
;
_space_group_IT_number 2
_symmetry_cell_setting triclinic
_symmetry_space_group_name_Hall '-P 1'
_symmetry_space_group_name_H-M 'P -1'
_atom_sites_solution_hydrogens geom
_atom_sites_solution_primary direct
_atom_sites_solution_secondary difmap
_audit_creation_method SHELXL-97
_cell_angle_alpha 85.939(4)
_cell_angle_beta 80.652(4)
_cell_angle_gamma 72.413(3)
_cell_formula_units_Z 2
_cell_length_a 6.2512(18)
_cell_length_b 6.7897(19)
_cell_length_c 12.781(4)
_cell_measurement_reflns_used 966
_cell_measurement_temperature 296(2)
_cell_measurement_theta_max 25.10
_cell_measurement_theta_min 3.15
_cell_volume 510.1(3)
_computing_cell_refinement 'Bruker APEX II'
_computing_data_collection 'Bruker APEX II'
_computing_data_reduction 'Bruker SAINT'
_computing_molecular_graphics 'Bruker SHELXTL'
_computing_publication_material 'Bruker SHELXTL'
_computing_structure_refinement 'SHELXL-97 (Sheldrick, 1997)'
_computing_structure_solution 'SHELXS-97 (Sheldrick, 1990)'
_diffrn_ambient_temperature 296(2)
_diffrn_measured_fraction_theta_full 0.987
_diffrn_measured_fraction_theta_max 0.987
_diffrn_measurement_device_type 'APEX II CCD area detector'
_diffrn_measurement_method 'phi and omega scans'
_diffrn_radiation_monochromator graphite
_diffrn_radiation_source 'fine-focus sealed tube'
_diffrn_radiation_type MoK\a
_diffrn_radiation_wavelength 0.71073
_diffrn_reflns_av_R_equivalents 0.0149
_diffrn_reflns_av_sigmaI/netI 0.0272
_diffrn_reflns_limit_h_max 7
_diffrn_reflns_limit_h_min -7
_diffrn_reflns_limit_k_max 8
_diffrn_reflns_limit_k_min -8
_diffrn_reflns_limit_l_max 9
_diffrn_reflns_limit_l_min -15
_diffrn_reflns_number 2784
_diffrn_reflns_theta_full 25.02
_diffrn_reflns_theta_max 25.02
_diffrn_reflns_theta_min 3.15
_exptl_absorpt_coefficient_mu 0.109
_exptl_absorpt_correction_T_max 1.000000
_exptl_absorpt_correction_T_min 0.487932
_exptl_absorpt_correction_type multi-scan
_exptl_absorpt_process_details SADABS
_exptl_crystal_colour Dark-brown
_exptl_crystal_density_diffrn 1.564
_exptl_crystal_density_meas ?
_exptl_crystal_density_method 'not measured'
_exptl_crystal_description Lamellar
_exptl_crystal_F_000 248
_exptl_crystal_size_max 0.34
_exptl_crystal_size_mid 0.24
_exptl_crystal_size_min 0.10
_refine_diff_density_max 0.136
_refine_diff_density_min -0.153
_refine_diff_density_rms 0.035
_refine_ls_extinction_expression Fc^*^=kFc[1+0.001xFc^2^\l^3^/sin(2\q)]^-1/4^
_refine_ls_extinction_method SHELXL
_refine_ls_goodness_of_fit_ref 1.039
_refine_ls_hydrogen_treatment constr
_refine_ls_matrix_type full
_refine_ls_number_parameters 164
_refine_ls_number_reflns 1783
_refine_ls_number_restraints 0
_refine_ls_restrained_S_all 1.039
_refine_ls_R_factor_all 0.0455
_refine_ls_R_factor_gt 0.0337
_refine_ls_shift/su_max 0.000
_refine_ls_shift/su_mean 0.000
_refine_ls_structure_factor_coef Fsqd
_refine_ls_weighting_details 'calc w=1/[\s^2^(Fo^2^)+(0.0524P)^2^+0.0510P] where P=(Fo^2^+2Fc^2^)/3'
_refine_ls_weighting_scheme calc
_refine_ls_wR_factor_gt 0.0895
_refine_ls_wR_factor_ref 0.0948
_reflns_number_gt 1393
_reflns_number_total 1783
_reflns_threshold_expression >2sigma(I)
_cod_data_source_file cg100200b_si_002.cif
_cod_data_source_block L2
_cod_depositor_comments
;
The following automatic conversions were performed:

'_symmetry_cell_setting' value 'Triclinic' changed to 'triclinic'
according to /home/saulius/struct/CIF-dictionaries/cif_core.dic
dictionary named 'cif_core.dic' version 2.4.2 from
2011-04-26.

'_exptl_absorpt_correction_type' value 'Multi-Scan'
changed to 'multi-scan' according to
/home/saulius/struct/CIF-dictionaries/cif_core.dic dictionary named
'cif_core.dic' version 2.4.2 from 2011-04-26.

Automatic conversion script
Id: cif_fix_values 1715 2011-07-08 13:25:40Z adriana 

The following automatic conversions were performed:

'_exptl_crystal_density_meas' value 'None' was changed to '?' - the
value is perceived as not measured.

Automatic conversion script
Id: cif_fix_values 3008 2015-01-20 13:52:24Z robertas 
;
_cod_original_sg_symbol_H-M P-1
_cod_database_code 4501650

loop_
_symmetry_equiv_pos_as_xyz
'x, y, z'
'-x, -y, -z'

loop_
_atom_site_label
_atom_site_type_symbol
_atom_site_fract_x
_atom_site_fract_y
_atom_site_fract_z
_atom_site_U_iso_or_equiv
_atom_site_adp_type
_atom_site_occupancy
_atom_site_symmetry_multiplicity
_atom_site_calc_flag
_atom_site_refinement_flags
N1 N 0.7111(2) 0.1906(2) 0.49166(10) 0.0448(3) Uani 1 1 d .
N2 N 0.4903(3) 0.2879(2) 0.31402(11) 0.0551(4) Uani 1 1 d .
N3 N 0.1312(2) 0.3236(2) 0.62662(10) 0.0452(3) Uani 1 1 d .
N4 N 0.0703(2) 0.3260(2) 0.73364(10) 0.0460(4) Uani 1 1 d .
N5 N 0.43982(18) 0.25195(18) 0.70024(9) 0.0354(3) Uani 1 1 d .
N6 N 0.6700(2) 0.1868(2) 0.71588(11) 0.0474(4) Uani 1 1 d D
H6A H 0.7478 0.2060 0.6515 0.057 Uiso 1 1 d RD
H6B H 0.6821 0.2631 0.7688 0.057 Uiso 1 1 d RD
N7 N 0.4367(2) 0.2846(2) 0.93047(11) 0.0475(4) Uani 1 1 d .
N8 N 0.0584(2) 0.2235(2) 1.06261(11) 0.0580(4) Uani 1 1 d .
C1 C 0.3771(3) 0.3093(3) 0.41167(12) 0.0474(4) Uani 1 1 d .
H1 H 0.2196 0.3600 0.4208 0.057 Uiso 1 1 calc R
C2 C 0.7146(3) 0.2177(3) 0.30589(13) 0.0516(4) Uani 1 1 d .
H2 H 0.8007 0.1987 0.2388 0.062 Uiso 1 1 calc R
C3 C 0.8229(3) 0.1725(3) 0.39330(14) 0.0521(4) Uani 1 1 d .
H3 H 0.9807 0.1274 0.3836 0.063 Uiso 1 1 calc R
C4 C 0.4856(2) 0.2587(2) 0.50094(11) 0.0353(4) Uani 1 1 d .
C5 C 0.3553(2) 0.2780(2) 0.60702(11) 0.0358(3) Uani 1 1 d .
C6 C 0.2569(2) 0.2807(2) 0.77727(12) 0.0372(4) Uani 1 1 d .
C7 C 0.2582(2) 0.2654(2) 0.89169(12) 0.0385(4) Uani 1 1 d .
C8 C 0.4223(3) 0.2724(3) 1.03536(14) 0.0527(4) Uani 1 1 d .
H8 H 0.5432 0.2838 1.0659 0.063 Uiso 1 1 calc R
C9 C 0.2362(3) 0.2435(3) 1.10061(14) 0.0557(5) Uani 1 1 d .
H9 H 0.2346 0.2378 1.1736 0.067 Uiso 1 1 calc R
C10 C 0.0720(3) 0.2334(3) 0.95806(13) 0.0489(4) Uani 1 1 d .
H10 H -0.0477 0.2185 0.9279 0.059 Uiso 1 1 calc R

loop_
_atom_site_aniso_label
_atom_site_aniso_U_11
_atom_site_aniso_U_22
_atom_site_aniso_U_33
_atom_site_aniso_U_23
_atom_site_aniso_U_13
_atom_site_aniso_U_12
N1 0.0375(7) 0.0504(8) 0.0429(8) -0.0027(6) -0.0037(6) -0.0084(6)
N2 0.0638(10) 0.0635(10) 0.0389(8) -0.0015(7) -0.0063(7) -0.0206(8)
N3 0.0352(7) 0.0591(9) 0.0417(8) -0.0022(6) -0.0073(6) -0.0138(6)
N4 0.0354(7) 0.0610(9) 0.0415(8) -0.0031(6) -0.0034(6) -0.0148(6)
N5 0.0294(6) 0.0388(7) 0.0383(7) 0.0002(5) -0.0063(5) -0.0100(5)
N6 0.0328(7) 0.0654(9) 0.0430(8) 0.0012(6) -0.0092(6) -0.0118(6)
N7 0.0491(8) 0.0550(9) 0.0422(8) -0.0003(6) -0.0090(6) -0.0199(7)
N8 0.0616(10) 0.0709(10) 0.0420(9) -0.0008(7) 0.0008(7) -0.0247(8)
C1 0.0420(9) 0.0592(10) 0.0421(10) -0.0007(8) -0.0083(7) -0.0156(8)
C2 0.0592(11) 0.0502(10) 0.0421(10) -0.0052(8) 0.0051(8) -0.0167(8)
C3 0.0425(9) 0.0561(11) 0.0524(11) -0.0047(8) 0.0037(8) -0.0113(8)
C4 0.0349(8) 0.0320(8) 0.0392(9) -0.0021(6) -0.0051(6) -0.0103(6)
C5 0.0339(8) 0.0362(8) 0.0386(9) -0.0003(6) -0.0081(6) -0.0108(6)
C6 0.0326(8) 0.0382(8) 0.0411(9) -0.0018(6) -0.0032(6) -0.0119(6)
C7 0.0394(8) 0.0359(8) 0.0392(9) -0.0007(6) -0.0042(7) -0.0102(6)
C8 0.0598(11) 0.0582(11) 0.0438(10) -0.0009(8) -0.0128(8) -0.0206(8)
C9 0.0703(12) 0.0589(11) 0.0373(10) -0.0011(8) -0.0072(9) -0.0185(9)
C10 0.0485(10) 0.0586(11) 0.0418(10) -0.0019(8) -0.0037(7) -0.0203(8)

loop_
_atom_type_symbol
_atom_type_description
_atom_type_scat_dispersion_real
_atom_type_scat_dispersion_imag
_atom_type_scat_source
C C 0.0033 0.0016 'International Tables Vol C Tables 4.2.6.8 and 6.1.1.4'
H H 0.0000 0.0000 'International Tables Vol C Tables 4.2.6.8 and 6.1.1.4'
N N 0.0061 0.0033 'International Tables Vol C Tables 4.2.6.8 and 6.1.1.4'

loop_
_geom_angle_atom_site_label_1
_geom_angle_atom_site_label_2
_geom_angle_atom_site_label_3
_geom_angle
C3 N1 C4 116.21(14)
C1 N2 C2 116.15(15)
C5 N3 N4 107.53(12)
C6 N4 N3 107.89(11)
C6 N5 C5 105.52(12)
C6 N5 N6 126.13(12)
C5 N5 N6 128.03(12)
N5 N6 H6A 104.4
N5 N6 H6B 107.1
H6A N6 H6B 115.5
C8 N7 C7 115.64(14)
C10 N8 C9 115.76(15)
N2 C1 C4 122.31(15)
N2 C1 H1 118.8
C4 C1 H1 118.8
N2 C2 C3 121.91(16)
N2 C2 H2 119.0
C3 C2 H2 119.0
N1 C3 C2 122.48(16)
N1 C3 H3 118.8
C2 C3 H3 118.8
N1 C4 C1 120.91(14)
N1 C4 C5 118.30(13)
C1 C4 C5 120.79(14)
N3 C5 N5 109.42(13)
N3 C5 C4 124.05(13)
N5 C5 C4 126.54(13)
N4 C6 N5 109.63(13)
N4 C6 C7 123.49(13)
N5 C6 C7 126.89(13)
N7 C7 C10 121.36(15)
N7 C7 C6 119.53(13)
C10 C7 C6 119.10(14)
N7 C8 C9 122.66(17)
N7 C8 H8 118.7
C9 C8 H8 118.7
N8 C9 C8 122.03(16)
N8 C9 H9 119.0
C8 C9 H9 119.0
N8 C10 C7 122.53(16)
N8 C10 H10 118.7
C7 C10 H10 118.7

loop_
_geom_bond_atom_site_label_1
_geom_bond_atom_site_label_2
_geom_bond_distance
N1 C3 1.330(2)
N1 C4 1.3319(19)
N2 C1 1.325(2)
N2 C2 1.326(2)
N3 C5 1.3247(18)
N3 N4 1.3589(18)
N4 C6 1.3177(19)
N5 C6 1.3570(18)
N5 C5 1.3596(18)
N5 N6 1.4153(16)
N6 H6A 0.9075
N6 H6B 0.9068
N7 C8 1.327(2)
N7 C7 1.3357(19)
N8 C10 1.323(2)
N8 C9 1.329(2)
C1 C4 1.391(2)
C1 H1 0.9300
C2 C3 1.368(2)
C2 H2 0.9300
C3 H3 0.9300
C4 C5 1.456(2)
C6 C7 1.460(2)
C7 C10 1.388(2)
C8 C9 1.374(3)
C8 H8 0.9300
C9 H9 0.9300
C10 H10 0.9300

loop_
_geom_torsion_atom_site_label_1
_geom_torsion_atom_site_label_2
_geom_torsion_atom_site_label_3
_geom_torsion_atom_site_label_4
_geom_torsion
C5 N3 N4 C6 -0.42(17)
C2 N2 C1 C4 -0.9(2)
C1 N2 C2 C3 -0.8(2)
C4 N1 C3 C2 -1.0(2)
N2 C2 C3 N1 1.8(3)
C3 N1 C4 C1 -0.7(2)
C3 N1 C4 C5 179.04(13)
N2 C1 C4 N1 1.7(2)
N2 C1 C4 C5 -178.02(14)
N4 N3 C5 N5 -0.34(16)
N4 N3 C5 C4 179.33(13)
C6 N5 C5 N3 0.94(16)
N6 N5 C5 N3 174.73(13)
C6 N5 C5 C4 -178.72(13)
N6 N5 C5 C4 -4.9(2)
N1 C4 C5 N3 -172.93(14)
C1 C4 C5 N3 6.8(2)
N1 C4 C5 N5 6.7(2)
C1 C4 C5 N5 -173.55(14)
N3 N4 C6 N5 1.02(16)
N3 N4 C6 C7 -178.92(13)
C5 N5 C6 N4 -1.21(16)
N6 N5 C6 N4 -175.15(13)
C5 N5 C6 C7 178.74(14)
N6 N5 C6 C7 4.8(2)
C8 N7 C7 C10 -0.4(2)
C8 N7 C7 C6 178.82(14)
N4 C6 C7 N7 -158.78(14)
N5 C6 C7 N7 21.3(2)
N4 C6 C7 C10 20.5(2)
N5 C6 C7 C10 -159.48(15)
C7 N7 C8 C9 -0.5(2)
C10 N8 C9 C8 -0.1(3)
N7 C8 C9 N8 0.8(3)
C9 N8 C10 C7 -0.8(3)
N7 C7 C10 N8 1.1(3)
C6 C7 C10 N8 -178.13(15)

loop_
_cod_related_entry_id
_cod_related_entry_database
_cod_related_entry_code
1 ChemSpider 3063932
